data_4127601
loop_
_publ_author_name
'Yuvaraj, K.'
'Douair, Iskander'
'Paparo, Albert'
'Maron, Laurent'
'Jones, Cameron'

_publ_section_title
;
 Reductive Trimerization of CO to the Deltate Dianion Using Activated
 Magnesium(I) Compounds.
;
_journal_issue 22
_journal_name_full 'Journal of the American Chemical Society'
_journal_page_first 8764
_journal_page_last 8768
_journal_paper_doi 10.1021/jacs.9b04085
_journal_volume 141
_journal_year 2019
_chemical_formula_sum 'C61 H86 Mg2 N6'
_chemical_formula_weight 951.97
_space_group_crystal_system monoclinic
_space_group_IT_number 4
_space_group_name_Hall 'P 2yb'
_space_group_name_H-M_alt 'P 1 21 1'
_symmetry_space_group_name_Hall 'P 2yb'
_symmetry_space_group_name_H-M 'P 1 21 1'
_atom_sites_solution_hydrogens geom
_audit_creation_method SHELXL-2016/6
_cell_angle_alpha 90
_cell_angle_beta 105.161(2)
_cell_angle_gamma 90
_cell_formula_units_Z 4
_cell_length_a 12.1084(2)
_cell_length_b 23.7535(3)
_cell_length_c 20.6189(3)
_cell_measurement_reflns_used 29668
_cell_measurement_temperature 123(2)
_cell_measurement_theta_max 77.8480
_cell_measurement_theta_min 3.6980
_cell_volume 5723.94(16)
_computing_cell_refinement 'CrysAlisPro 1.171.39.46 (Rigaku OD, 2018)'
_computing_data_collection 'CrysAlisPro 1.171.39.46 (Rigaku OD, 2018)'
_computing_data_reduction 'CrysAlisPro 1.171.39.46 (Rigaku OD, 2018)'
_computing_molecular_graphics xseed
_computing_publication_material Ciftab
_computing_structure_refinement 'SHELXL-2016/6 (Sheldrick, 2016)'
_computing_structure_solution 'SHELXT 2014/5 (Sheldrick, 2014)'
_diffrn_ambient_temperature 123(2)
_diffrn_measured_fraction_theta_full 0.997
_diffrn_measured_fraction_theta_max 0.997
_diffrn_measurement_device_type 'XtaLAB Synergy, Dualflex, HyPix'
_diffrn_radiation_type CuK\a
_diffrn_radiation_wavelength 1.54184
_diffrn_reflns_av_R_equivalents 0.0499
_diffrn_reflns_av_unetI/netI 0.0479
_diffrn_reflns_Laue_measured_fraction_full 0.997
_diffrn_reflns_Laue_measured_fraction_max 0.997
_diffrn_reflns_limit_h_max 14
_diffrn_reflns_limit_h_min -12
_diffrn_reflns_limit_k_max 28
_diffrn_reflns_limit_k_min -28
_diffrn_reflns_limit_l_max 19
_diffrn_reflns_limit_l_min -24
_diffrn_reflns_number 58257
_diffrn_reflns_point_group_measured_fraction_full 0.944
_diffrn_reflns_point_group_measured_fraction_max 0.943
_diffrn_reflns_theta_full 67.684
_diffrn_reflns_theta_max 68.000
_diffrn_reflns_theta_min 6.554
_diffrn_source 'micro-focus sealed X-ray tube'
_exptl_absorpt_coefficient_mu 0.685
_exptl_absorpt_correction_T_max 1.00000
_exptl_absorpt_correction_T_min 0.75868
_exptl_absorpt_correction_type multi-scan
_exptl_absorpt_process_details
;
CrysAlisPro 1.171.39.46 (Rigaku Oxford Diffraction, 2018)
Empirical absorption correction using spherical harmonics,
 implemented in SCALE3 ABSPACK scaling algorithm.
;
_exptl_crystal_colour red
_exptl_crystal_density_diffrn 1.105
_exptl_crystal_description block
_exptl_crystal_F_000 2072
_exptl_crystal_size_max 0.250
_exptl_crystal_size_mid 0.200
_exptl_crystal_size_min 0.180
_refine_diff_density_max 0.314
_refine_diff_density_min -0.244
_refine_diff_density_rms 0.038
_refine_ls_abs_structure_details
;
 Flack x determined using 7548 quotients [(I+)-(I-)]/[(I+)+(I-)]
 (Parsons, Flack and Wagner, Acta Cryst. B69 (2013) 249-259).
;
_refine_ls_abs_structure_Flack 0.010(18)
_refine_ls_extinction_method none
_refine_ls_goodness_of_fit_ref 1.040
_refine_ls_hydrogen_treatment constr
_refine_ls_matrix_type full
_refine_ls_number_parameters 1279
_refine_ls_number_reflns 19672
_refine_ls_number_restraints 25
_refine_ls_restrained_S_all 1.057
_refine_ls_R_factor_all 0.0490
_refine_ls_R_factor_gt 0.0451
_refine_ls_shift/su_max 0.000
_refine_ls_shift/su_mean 0.000
_refine_ls_structure_factor_coef Fsqd
_refine_ls_weighting_details 'w=1/[\s^2^(Fo^2^)+(0.0715P)^2^+0.5601P] where P=(Fo^2^+2Fc^2^)/3'
_refine_ls_weighting_scheme calc
_refine_ls_wR_factor_gt 0.1169
_refine_ls_wR_factor_ref 0.1199
_reflns_Friedel_coverage 0.844
_reflns_Friedel_fraction_full 0.888
_reflns_Friedel_fraction_max 0.886
_reflns_number_gt 18128
_reflns_number_total 19672
_reflns_threshold_expression 'I > 2\s(I)'
_cod_data_source_file ja9b04085_si_004.cif
_cod_data_source_block Cj1350
_cod_original_cell_volume 5723.94(15)
_cod_database_code 4127601
_shelx_shelxl_version_number 2016/6
_shelx_space_group_comment
;
The symmetry employed for this shelxl refinement is uniquely defined
by the following loop, which should always be used as a source of
symmetry information in preference to the above space-group names.
They are only intended as comments.
;
_shelx_estimated_absorpt_t_min 0.847
_shelx_estimated_absorpt_t_max 0.887

loop_
_space_group_symop_operation_xyz
'x, y, z'
'-x, y+1/2, -z'

loop_
_atom_site_label
_atom_site_type_symbol
_atom_site_fract_x
_atom_site_fract_y
_atom_site_fract_z
_atom_site_U_iso_or_equiv
_atom_site_adp_type
_atom_site_occupancy
_atom_site_site_symmetry_order
_atom_site_calc_flag
_atom_site_refinement_flags_posn
_atom_site_refinement_flags_adp
Mg1 Mg 0.30280(8) 0.60467(4) 0.48188(5) 0.0283(2) Uani 1 1 d . .
N1 N 0.2100(2) 0.65687(11) 0.40216(13) 0.0330(5) Uani 1 1 d . .
C1 C 0.2040(3) 0.67819(16) 0.28465(17) 0.0455(8) Uani 1 1 d . .
H1A H 0.177060 0.717244 0.282009 0.068 Uiso 1 1 calc R U
H1B H 0.138208 0.652816 0.270552 0.068 Uiso 1 1 calc R U
H1C H 0.254664 0.673188 0.255028 0.068 Uiso 1 1 calc R U
Mg2 Mg 0.31521(9) 0.48773(4) 0.43443(5) 0.0313(2) Uani 1 1 d . .
N2 N 0.4552(2) 0.65124(11) 0.48873(13) 0.0325(5) Uani 1 1 d . .
C2 C 0.2686(3) 0.66480(13) 0.35610(16) 0.0358(7) Uani 1 1 d . .
Mg3 Mg 0.74224(8) 0.33341(4) 0.00647(5) 0.0292(2) Uani 1 1 d . .
N3 N 0.1564(2) 0.63475(13) 0.59426(13) 0.0377(6) Uani 1 1 d . .
C3 C 0.3877(3) 0.66275(14) 0.36836(16) 0.0369(7) Uani 1 1 d . .
H3 H 0.415299 0.660302 0.329338 0.044 Uiso 1 1 calc R U
Mg4 Mg 0.91961(9) 0.39139(4) -0.04370(5) 0.0343(2) Uani 1 1 d . .
N4 N 0.3036(2) 0.58387(12) 0.63772(13) 0.0352(6) Uani 1 1 d . .
C4 C 0.4730(3) 0.66374(13) 0.42955(16) 0.0335(6) Uani 1 1 d . .
N5 N 0.3513(2) 0.45757(11) 0.34589(13) 0.0348(6) Uani 1 1 d . .
C5 C 0.5904(3) 0.68189(16) 0.42389(19) 0.0444(8) Uani 1 1 d . .
H5A H 0.634951 0.648584 0.418525 0.067 Uiso 1 1 calc R U
H5B H 0.630161 0.702216 0.464685 0.067 Uiso 1 1 calc R U
H5C H 0.581861 0.706590 0.384816 0.067 Uiso 1 1 calc R U
N6 N 0.2597(2) 0.40628(11) 0.45149(13) 0.0333(5) Uani 1 1 d . .
C6 C 0.0930(3) 0.67586(14) 0.38439(16) 0.0360(7) Uani 1 1 d . .
N7 N 0.6758(2) 0.25871(11) -0.04420(12) 0.0326(5) Uani 1 1 d . .
C7 C 0.0014(3) 0.63795(15) 0.36371(16) 0.0412(7) Uani 1 1 d . .
N8 N 0.8088(2) 0.28612(11) 0.09750(12) 0.0318(5) Uani 1 1 d . .
C8 C -0.1107(3) 0.65925(18) 0.35048(18) 0.0488(9) Uani 1 1 d . .
H8 H -0.173495 0.634197 0.336234 0.059 Uiso 1 1 calc R U
N9 N 0.5725(2) 0.42316(12) 0.05526(13) 0.0366(6) Uani 1 1 d . .
C9 C -0.1312(3) 0.71520(18) 0.3577(2) 0.0503(9) Uani 1 1 d . .
H9 H -0.207565 0.728510 0.349610 0.060 Uiso 1 1 calc R U
N10 N 0.5499(2) 0.42899(11) -0.05109(12) 0.0303(5) Uani 1 1 d . .
C10 C -0.0408(3) 0.75230(17) 0.3766(2) 0.0490(8) Uani 1 1 d . .
H10 H -0.055747 0.791240 0.380484 0.059 Uiso 1 1 calc R U
N11 N 0.9775(2) 0.47251(12) -0.06103(15) 0.0431(7) Uani 1 1 d . .
C11 C 0.0718(3) 0.73368(16) 0.39006(18) 0.0425(7) Uani 1 1 d . .
N12 N 1.0751(2) 0.36005(12) -0.05500(15) 0.0395(6) Uani 1 1 d . .
C12 C 0.0204(4) 0.57616(17) 0.3568(2) 0.0512(9) Uani 1 1 d . .
H12A H 0.003920 0.556465 0.395601 0.061 Uiso 1 1 calc R U
H12B H 0.102102 0.569917 0.359068 0.061 Uiso 1 1 calc R U
C13 C -0.0516(4) 0.5498(3) 0.2927(3) 0.0859(17) Uani 1 1 d . .
H13A H -0.029246 0.565594 0.254073 0.129 Uiso 1 1 calc R U
H13B H -0.132642 0.557884 0.288298 0.129 Uiso 1 1 calc R U
H13C H -0.039564 0.509008 0.294205 0.129 Uiso 1 1 calc R U
C14 C 0.1716(3) 0.77401(15) 0.4138(2) 0.0490(9) Uani 1 1 d . .
H14A H 0.218474 0.760976 0.458099 0.059 Uiso 1 1 calc R U
H14B H 0.220036 0.772106 0.381977 0.059 Uiso 1 1 calc R U
C15 C 0.1388(4) 0.83503(19) 0.4204(3) 0.0721(13) Uani 1 1 d . .
H15A H 0.091995 0.848539 0.376990 0.108 Uiso 1 1 calc R U
H15B H 0.208279 0.857978 0.434367 0.108 Uiso 1 1 calc R U
H15C H 0.095099 0.837976 0.454101 0.108 Uiso 1 1 calc R U
C16 C 0.5440(3) 0.66115(14) 0.54829(16) 0.0353(7) Uani 1 1 d . .
C17 C 0.5344(3) 0.70827(14) 0.58742(17) 0.0381(7) Uani 1 1 d . .
C18 C 0.6206(3) 0.71953(16) 0.64525(18) 0.0459(8) Uani 1 1 d . .
H18 H 0.615603 0.752095 0.671094 0.055 Uiso 1 1 calc R U
C19 C 0.7135(3) 0.68381(17) 0.6656(2) 0.0505(9) Uani 1 1 d . .
H19 H 0.771890 0.691663 0.705303 0.061 Uiso 1 1 calc R U
C20 C 0.7205(3) 0.63710(17) 0.62807(19) 0.0481(9) Uani 1 1 d . .
H20 H 0.784787 0.612936 0.642487 0.058 Uiso 1 1 calc R U
C21 C 0.6371(3) 0.62356(15) 0.56948(17) 0.0407(7) Uani 1 1 d . .
C22 C 0.4300(3) 0.74585(15) 0.56390(19) 0.0424(8) Uani 1 1 d . .
H22A H 0.361043 0.723371 0.563654 0.051 Uiso 1 1 calc R U
H22B H 0.424176 0.757387 0.516990 0.051 Uiso 1 1 calc R U
C23 C 0.4289(4) 0.79862(17) 0.6056(2) 0.0519(9) Uani 1 1 d . .
H23A H 0.357857 0.819513 0.587074 0.078 Uiso 1 1 calc R U
H23B H 0.494516 0.822377 0.604429 0.078 Uiso 1 1 calc R U
H23C H 0.433619 0.787939 0.652161 0.078 Uiso 1 1 calc R U
C24 C 0.6475(3) 0.57169(17) 0.5296(2) 0.0502(9) Uani 1 1 d . .
H24A H 0.570585 0.561667 0.501333 0.060 Uiso 1 1 calc R U
H24B H 0.696038 0.580726 0.499112 0.060 Uiso 1 1 calc R U
C25 C 0.6971(5) 0.5214(2) 0.5710(3) 0.0696(12) Uani 1 1 d . .
H25A H 0.692375 0.488534 0.541590 0.104 Uiso 1 1 calc R U
H25B H 0.653907 0.513959 0.604171 0.104 Uiso 1 1 calc R U
H25C H 0.777324 0.528742 0.594135 0.104 Uiso 1 1 calc R U
C26 C 0.2515(2) 0.61295(13) 0.58107(14) 0.0303(6) Uani 1 1 d . .
C27 C 0.0771(3) 0.67138(17) 0.54625(17) 0.0431(8) Uani 1 1 d . .
H27 H 0.101816 0.669925 0.503647 0.052 Uiso 1 1 calc R U
C28 C 0.0884(4) 0.73249(19) 0.5688(2) 0.0577(10) Uani 1 1 d . .
H28A H 0.041167 0.756234 0.533352 0.086 Uiso 1 1 calc R U
H28B H 0.168556 0.744170 0.577762 0.086 Uiso 1 1 calc R U
H28C H 0.062595 0.736482 0.609846 0.086 Uiso 1 1 calc R U
C29 C -0.0457(3) 0.6509(2) 0.5286(2) 0.0564(10) Uani 1 1 d . .
H29A H -0.078823 0.657978 0.566402 0.085 Uiso 1 1 calc R U
H29B H -0.047639 0.610421 0.519133 0.085 Uiso 1 1 calc R U
H29C H -0.090125 0.671041 0.488794 0.085 Uiso 1 1 calc R U
C30 C 0.0548(4) 0.6370(3) 0.6894(2) 0.089(2) Uani 1 1 d . .
H30A H -0.017076 0.619091 0.665286 0.133 Uiso 1 1 calc R U
H30B H 0.046037 0.678052 0.686408 0.133 Uiso 1 1 calc R U
H30C H 0.074204 0.625551 0.736679 0.133 Uiso 1 1 calc R U
C31 C 0.1488(3) 0.61933(19) 0.65845(17) 0.0495(9) Uani 1 1 d . .
C32 C 0.2405(3) 0.58737(18) 0.68550(17) 0.0468(9) Uani 1 1 d . .
C33 C 0.2714(4) 0.5592(3) 0.7530(2) 0.0752(16) Uani 1 1 d . .
H33A H 0.351229 0.567667 0.776042 0.113 Uiso 1 1 calc R U
H33B H 0.261687 0.518426 0.747116 0.113 Uiso 1 1 calc R U
H33C H 0.221379 0.573210 0.779897 0.113 Uiso 1 1 calc R U
C34 C 0.4153(3) 0.55635(14) 0.64565(16) 0.0348(7) Uani 1 1 d . .
H34 H 0.436708 0.562205 0.602456 0.042 Uiso 1 1 calc R U
C35 C 0.4102(4) 0.49312(16) 0.65532(18) 0.0480(8) Uani 1 1 d . .
H35A H 0.483512 0.476227 0.654174 0.072 Uiso 1 1 calc R U
H35B H 0.348928 0.477098 0.619225 0.072 Uiso 1 1 calc R U
H35C H 0.394858 0.485228 0.698795 0.072 Uiso 1 1 calc R U
C36 C 0.5080(3) 0.58487(16) 0.70020(17) 0.0420(7) Uani 1 1 d . .
H36A H 0.493135 0.578342 0.744084 0.063 Uiso 1 1 calc R U
H36B H 0.507622 0.625426 0.691405 0.063 Uiso 1 1 calc R U
H36C H 0.582873 0.569190 0.700197 0.063 Uiso 1 1 calc R U
C37 C 0.3445(4) 0.39358(17) 0.25139(18) 0.0499(9) Uani 1 1 d . .
H37A H 0.427828 0.392550 0.258911 0.075 Uiso 1 1 calc R U
H37B H 0.311998 0.421652 0.216837 0.075 Uiso 1 1 calc R U
H37C H 0.312513 0.356451 0.236461 0.075 Uiso 1 1 calc R U
C38 C 0.3155(3) 0.40919(14) 0.31627(16) 0.0378(7) Uani 1 1 d . .
C39 C 0.2532(3) 0.36869(14) 0.34201(17) 0.0388(7) Uani 1 1 d . .
H39 H 0.221680 0.338868 0.312200 0.047 Uiso 1 1 calc R U
C40 C 0.2311(3) 0.36617(13) 0.40540(16) 0.0350(6) Uani 1 1 d . .
C41 C 0.1723(3) 0.31322(15) 0.41968(19) 0.0453(8) Uani 1 1 d . .
H41A H 0.135761 0.294318 0.377249 0.068 Uiso 1 1 calc R U
H41B H 0.114187 0.323031 0.443076 0.068 Uiso 1 1 calc R U
H41C H 0.228957 0.287988 0.447958 0.068 Uiso 1 1 calc R U
C42 C 0.4116(3) 0.49547(13) 0.31331(16) 0.0368(7) Uani 1 1 d . .
C43 C 0.5311(3) 0.49829(15) 0.33447(18) 0.0423(8) Uani 1 1 d . .
C44 C 0.5875(3) 0.53812(16) 0.3051(2) 0.0485(9) Uani 1 1 d . .
H44 H 0.668472 0.540888 0.319766 0.058 Uiso 1 1 calc R U
C45 C 0.5282(4) 0.57348(16) 0.25522(19) 0.0501(9) Uani 1 1 d . .
H45 H 0.567956 0.600393 0.235754 0.060 Uiso 1 1 calc R U
C46 C 0.4112(4) 0.56961(16) 0.23378(19) 0.0487(9) Uani 1 1 d . .
H46 H 0.370700 0.593653 0.198770 0.058 Uiso 1 1 calc R U
C47 C 0.3503(3) 0.53120(14) 0.26222(16) 0.0401(7) Uani 1 1 d . .
C48 C 0.5947(4) 0.45763(19) 0.3879(2) 0.0565(10) Uani 1 1 d . .
H48A H 0.575729 0.466908 0.430566 0.068 Uiso 1 1 calc R U
H48B H 0.565529 0.419209 0.374836 0.068 Uiso 1 1 calc R U
C49 C 0.7218(4) 0.4567(3) 0.4008(3) 0.0731(13) Uani 1 1 d . .
H49A H 0.742329 0.449430 0.358633 0.110 Uiso 1 1 calc R U
H49B H 0.753523 0.426964 0.433249 0.110 Uiso 1 1 calc R U
H49C H 0.753149 0.493197 0.418982 0.110 Uiso 1 1 calc R U
C50 C 0.2214(3) 0.52925(18) 0.24122(19) 0.0507(9) Uani 1 1 d . .
H50A H 0.192698 0.550504 0.274785 0.061 Uiso 1 1 calc R U
H50B H 0.197437 0.489572 0.243184 0.061 Uiso 1 1 calc R U
C51 C 0.1625(4) 0.5523(2) 0.1718(2) 0.0617(11) Uani 1 1 d . .
H51A H 0.189974 0.531924 0.137750 0.093 Uiso 1 1 calc R U
H51B H 0.180073 0.592410 0.169950 0.093 Uiso 1 1 calc R U
H51C H 0.079574 0.547270 0.163171 0.093 Uiso 1 1 calc R U
C52 C 0.2520(3) 0.39310(13) 0.51854(15) 0.0342(6) Uani 1 1 d . .
C53 C 0.1613(3) 0.41300(15) 0.54233(16) 0.0384(7) Uani 1 1 d . .
C54 C 0.1616(3) 0.40107(17) 0.60873(18) 0.0468(8) Uani 1 1 d . .
H54 H 0.101354 0.414918 0.625933 0.056 Uiso 1 1 calc R U
C55 C 0.2479(3) 0.36953(17) 0.64985(18) 0.0506(9) Uani 1 1 d . .
H55 H 0.245985 0.361206 0.694599 0.061 Uiso 1 1 calc R U
C56 C 0.3358(3) 0.35042(16) 0.62596(19) 0.0482(9) Uani 1 1 d . .
H56 H 0.395164 0.329071 0.654710 0.058 Uiso 1 1 calc R U
C57 C 0.3407(3) 0.36137(14) 0.56051(17) 0.0406(7) Uani 1 1 d . .
C58 C 0.0658(3) 0.44664(18) 0.4965(2) 0.0503(9) Uani 1 1 d . .
H58A H 0.098785 0.469348 0.465904 0.060 Uiso 1 1 calc R U
H58B H 0.010591 0.419979 0.468476 0.060 Uiso 1 1 calc R U
C59 C 0.0018(5) 0.4853(2) 0.5312(3) 0.0758(13) Uani 1 1 d . .
H59A H -0.054568 0.506782 0.497513 0.114 Uiso 1 1 calc R U
H59B H 0.055604 0.511243 0.560239 0.114 Uiso 1 1 calc R U
H59C H -0.037551 0.463061 0.558385 0.114 Uiso 1 1 calc R U
C60 C 0.4413(3) 0.34105(18) 0.5372(2) 0.0538(9) Uani 1 1 d . .
H60A H 0.470431 0.305699 0.560985 0.065 Uiso 1 1 calc R U
H60B H 0.415907 0.332589 0.488506 0.065 Uiso 1 1 calc R U
C61 C 0.5362(4) 0.3834(2) 0.5494(3) 0.0653(12) Uani 1 1 d . .
H61A H 0.506855 0.419106 0.527867 0.098 Uiso 1 1 calc R U
H61B H 0.597341 0.369508 0.530416 0.098 Uiso 1 1 calc R U
H61C H 0.566588 0.389248 0.597825 0.098 Uiso 1 1 calc R U
C62 C 0.7291(4) 0.16551(16) -0.07953(18) 0.0480(9) Uani 1 1 d . .
H62A H 0.793640 0.139468 -0.064943 0.072 Uiso 1 1 calc R U
H62B H 0.724783 0.178603 -0.125199 0.072 Uiso 1 1 calc R U
H62C H 0.657904 0.146131 -0.079010 0.072 Uiso 1 1 calc R U
C63 C 0.7463(3) 0.21565(13) -0.03210(16) 0.0358(7) Uani 1 1 d . .
C64 C 0.8393(3) 0.21047(14) 0.02559(16) 0.0370(7) Uani 1 1 d . .
H64 H 0.895970 0.183838 0.022086 0.044 Uiso 1 1 calc R U
C65 C 0.8602(3) 0.23892(14) 0.08734(16) 0.0357(7) Uani 1 1 d . .
C66 C 0.9466(3) 0.21072(16) 0.14494(18) 0.0451(8) Uani 1 1 d . .
H66A H 0.906921 0.194317 0.176193 0.068 Uiso 1 1 calc R U
H66B H 1.002193 0.238698 0.168602 0.068 Uiso 1 1 calc R U
H66C H 0.986612 0.180948 0.127223 0.068 Uiso 1 1 calc R U
C67 C 0.5738(3) 0.25326(14) -0.09876(16) 0.0364(7) Uani 1 1 d . .
C68 C 0.5767(3) 0.26346(14) -0.16577(16) 0.0393(7) Uani 1 1 d . .
C69 C 0.4771(4) 0.25316(16) -0.21638(18) 0.0491(9) Uani 1 1 d . .
H69 H 0.478284 0.257327 -0.262020 0.059 Uiso 1 1 calc R U
C70 C 0.3772(4) 0.23709(18) -0.2017(2) 0.0566(10) Uani 1 1 d . .
H70 H 0.310397 0.230697 -0.237125 0.068 Uiso 1 1 calc R U
C71 C 0.3733(3) 0.23020(17) -0.1359(2) 0.0505(9) Uani 1 1 d . .
H71 H 0.303463 0.220040 -0.126123 0.061 Uiso 1 1 calc R U
C72 C 0.4719(3) 0.23814(14) -0.08363(17) 0.0395(7) Uani 1 1 d . .
C73 C 0.6852(3) 0.28356(16) -0.18114(17) 0.0430(8) Uani 1 1 d . .
H73A H 0.737603 0.251075 -0.177963 0.052 Uiso 1 1 calc R U
H73B H 0.722879 0.311087 -0.146310 0.052 Uiso 1 1 calc R U
C74 C 0.6688(4) 0.31087(18) -0.25011(18) 0.0510(9) Uani 1 1 d . .
H74A H 0.641689 0.282547 -0.285238 0.077 Uiso 1 1 calc R U
H74B H 0.741802 0.326379 -0.253918 0.077 Uiso 1 1 calc R U
H74C H 0.612227 0.341199 -0.255418 0.077 Uiso 1 1 calc R U
C75 C 0.4660(3) 0.22812(16) -0.01219(18) 0.0440(8) Uani 1 1 d . .
H75A H 0.386769 0.235176 -0.009436 0.053 Uiso 1 1 calc R U
H75B H 0.516525 0.255550 0.017625 0.053 Uiso 1 1 calc R U
C76 C 0.5008(4) 0.16918(17) 0.0133(2) 0.0534(9) Uani 1 1 d . .
H76A H 0.453343 0.141617 -0.016997 0.080 Uiso 1 1 calc R U
H76B H 0.490072 0.164810 0.058477 0.080 Uiso 1 1 calc R U
H76C H 0.581430 0.163017 0.014730 0.080 Uiso 1 1 calc R U
C77 C 0.8247(3) 0.30249(14) 0.16673(15) 0.0354(7) Uani 1 1 d . .
C78 C 0.9094(3) 0.34103(16) 0.19741(16) 0.0434(8) Uani 1 1 d . .
C79 C 0.9209(4) 0.35577(17) 0.26498(18) 0.0511(9) Uani 1 1 d . .
H79 H 0.978809 0.381588 0.286582 0.061 Uiso 1 1 calc R U
C80 C 0.8498(4) 0.33332(18) 0.29979(17) 0.0513(9) Uani 1 1 d . .
H80 H 0.857220 0.344327 0.345022 0.062 Uiso 1 1 calc R U
C81 C 0.7670(3) 0.29466(19) 0.26948(18) 0.0508(9) Uani 1 1 d . .
H81 H 0.718733 0.279062 0.294492 0.061 Uiso 1 1 calc R U
C82 C 0.7529(3) 0.27800(16) 0.20256(17) 0.0423(8) Uani 1 1 d . .
C83 C 0.9930(4) 0.3648(2) 0.1612(2) 0.0581(10) Uani 1 1 d . .
H83A H 1.071155 0.352311 0.184939 0.070 Uiso 1 1 calc R U
H83B H 0.974895 0.348932 0.115231 0.070 Uiso 1 1 calc R U
C84 C 0.9918(8) 0.4260(3) 0.1567(4) 0.114(3) Uani 1 1 d . U
H84A H 1.052915 0.438523 0.136857 0.171 Uiso 1 1 calc R U
H84B H 1.004126 0.442179 0.201762 0.171 Uiso 1 1 calc R U
H84C H 0.917721 0.438570 0.128423 0.171 Uiso 1 1 calc R U
C85 C 0.6647(3) 0.23479(19) 0.16904(19) 0.0518(9) Uani 1 1 d . .
H85A H 0.705400 0.202302 0.155996 0.062 Uiso 1 1 calc R U
H85B H 0.616481 0.251510 0.127181 0.062 Uiso 1 1 calc R U
C86 C 0.5866(4) 0.2129(2) 0.2100(2) 0.0661(12) Uani 1 1 d . .
H86A H 0.532902 0.185574 0.183228 0.099 Uiso 1 1 calc R U
H86B H 0.543827 0.244340 0.222356 0.099 Uiso 1 1 calc R U
H86C H 0.632513 0.194634 0.250751 0.099 Uiso 1 1 calc R U
C87 C 0.5992(2) 0.39657(13) 0.00294(15) 0.0321(6) Uani 1 1 d . .
C88 C 0.6017(3) 0.39732(18) 0.12277(16) 0.0506(9) Uani 1 1 d . .
H88 H 0.660859 0.368047 0.122274 0.061 Uiso 1 1 calc R U
C89 C 0.4986(4) 0.3657(2) 0.1339(2) 0.0720(14) Uani 1 1 d . .
H89A H 0.520982 0.345362 0.176669 0.108 Uiso 1 1 calc R U
H89B H 0.470946 0.338785 0.097135 0.108 Uiso 1 1 calc R U
H89C H 0.437631 0.392516 0.134866 0.108 Uiso 1 1 calc R U
C90 C 0.6562(5) 0.4373(2) 0.1790(2) 0.0807(16) Uani 1 1 d . .
H90A H 0.597297 0.461909 0.188395 0.121 Uiso 1 1 calc R U
H90B H 0.713807 0.460214 0.165556 0.121 Uiso 1 1 calc R U
H90C H 0.692754 0.415730 0.219380 0.121 Uiso 1 1 calc R U
C91 C 0.4647(4) 0.51032(18) 0.0793(2) 0.0531(9) Uani 1 1 d . .
H91A H 0.529853 0.528885 0.110218 0.080 Uiso 1 1 calc R U
H91B H 0.421680 0.488797 0.105089 0.080 Uiso 1 1 calc R U
H91C H 0.414668 0.538792 0.052137 0.080 Uiso 1 1 calc R U
C92 C 0.5072(3) 0.47139(15) 0.03419(16) 0.0383(7) Uani 1 1 d . .
C93 C 0.4941(3) 0.47542(13) -0.03299(15) 0.0332(6) Uani 1 1 d . .
C94 C 0.4337(3) 0.52034(15) -0.07957(17) 0.0415(7) Uani 1 1 d . .
H94A H 0.397150 0.546619 -0.054945 0.062 Uiso 1 1 calc R U
H94B H 0.375251 0.503186 -0.116329 0.062 Uiso 1 1 calc R U
H94C H 0.488961 0.540716 -0.098025 0.062 Uiso 1 1 calc R U
C95 C 0.5530(3) 0.41228(14) -0.11996(14) 0.0329(6) Uani 1 1 d . .
H95 H 0.606039 0.379347 -0.114897 0.040 Uiso 1 1 calc R U
C96 C 0.4363(3) 0.39184(16) -0.16099(16) 0.0405(7) Uani 1 1 d . .
H96A H 0.380001 0.422096 -0.164483 0.061 Uiso 1 1 calc R U
H96B H 0.412772 0.359186 -0.138795 0.061 Uiso 1 1 calc R U
H96C H 0.441047 0.381110 -0.206072 0.061 Uiso 1 1 calc R U
C97 C 0.6020(3) 0.45785(15) -0.15626(17) 0.0420(8) Uani 1 1 d . .
H97A H 0.624208 0.441228 -0.194483 0.063 Uiso 1 1 calc R U
H97B H 0.669264 0.474683 -0.125221 0.063 Uiso 1 1 calc R U
H97C H 0.544016 0.486980 -0.172450 0.063 Uiso 1 1 calc R U
C98 C 1.1223(4) 0.54762(18) -0.0438(3) 0.0721(14) Uani 1 1 d . .
H98A H 1.203613 0.551553 -0.020721 0.108 Uiso 1 1 calc R U
H98B H 1.076535 0.569355 -0.019858 0.108 Uiso 1 1 calc R U
H98C H 1.108479 0.561729 -0.089912 0.108 Uiso 1 1 calc R U
C99 C 1.0886(3) 0.48620(16) -0.0453(2) 0.0484(8) Uani 1 1 d . .
C100 C 1.1776(3) 0.44719(16) -0.0304(2) 0.0472(8) Uani 1 1 d . .
H100 H 1.251746 0.462241 -0.011457 0.057 Uiso 1 1 calc R U
C101 C 1.1723(3) 0.38850(15) -0.03966(18) 0.0409(7) Uani 1 1 d . .
C102 C 1.2843(3) 0.35833(16) -0.0333(2) 0.0498(9) Uani 1 1 d . .
H10A H 1.346041 0.385999 -0.028029 0.075 Uiso 1 1 calc R U
H10B H 1.279525 0.335810 -0.073736 0.075 Uiso 1 1 calc R U
H10C H 1.300082 0.333571 0.006113 0.075 Uiso 1 1 calc R U
C103 C 0.8971(3) 0.51575(15) -0.0881(2) 0.0559(11) Uani 1 1 d . .
C104 C 0.8765(4) 0.5291(2) -0.1573(3) 0.0745(16) Uani 1 1 d . .
C105 C 0.7954(5) 0.5701(3) -0.1841(4) 0.093(2) Uani 1 1 d . U
H105 H 0.780690 0.579654 -0.230274 0.112 Uiso 1 1 calc R U
C106 C 0.7372(6) 0.5965(2) -0.1453(4) 0.101(2) Uani 1 1 d . U
H106 H 0.682548 0.624441 -0.164820 0.122 Uiso 1 1 calc R U
C107 C 0.7556(5) 0.5836(2) -0.0774(4) 0.093(2) Uani 1 1 d . U
H107 H 0.712638 0.602358 -0.051357 0.112 Uiso 1 1 calc R U
C108 C 0.8373(4) 0.54303(17) -0.0473(3) 0.0694(14) Uani 1 1 d . .
C109 C 0.9335(5) 0.5003(3) -0.2024(3) 0.101(2) Uani 1 1 d . .
H10D H 1.000047 0.478936 -0.175539 0.122 Uiso 1 1 calc R U
H10E H 0.961994 0.528506 -0.229462 0.122 Uiso 1 1 calc R U
C110 C 0.8522(7) 0.4603(4) -0.2489(4) 0.118(3) Uani 1 1 d . .
H11A H 0.885510 0.448589 -0.285300 0.177 Uiso 1 1 calc R U
H11B H 0.779146 0.479364 -0.267983 0.177 Uiso 1 1 calc R U
H11C H 0.839466 0.427134 -0.223582 0.177 Uiso 1 1 calc R U
C111 C 0.8626(5) 0.5282(3) 0.0263(3) 0.0888(19) Uani 1 1 d . .
H11F H 0.865835 0.486667 0.030289 0.107 Uiso 1 1 calc R U
H11G H 0.939657 0.542753 0.048851 0.107 Uiso 1 1 calc R U
C112 C 0.7805(5) 0.5494(3) 0.0642(4) 0.096(2) Uani 1 1 d . .
H11H H 0.703410 0.535588 0.042688 0.145 Uiso 1 1 calc R U
H11I H 0.780413 0.590694 0.063945 0.145 Uiso 1 1 calc R U
H11J H 0.804285 0.535882 0.110666 0.145 Uiso 1 1 calc R U
C113 C 1.0779(3) 0.30100(15) -0.0689(2) 0.0437(8) Uani 1 1 d . .
C114 C 1.1081(3) 0.26185(16) -0.0164(2) 0.0516(9) Uani 1 1 d . .
C115 C 1.1033(4) 0.20449(19) -0.0326(3) 0.0704(14) Uani 1 1 d . .
H115 H 1.121536 0.177143 0.002233 0.084 Uiso 1 1 calc R U
C116 C 1.0714(4) 0.1872(2) -0.1003(4) 0.0839(18) Uani 1 1 d . .
H116 H 1.070092 0.148284 -0.111111 0.101 Uiso 1 1 calc R U
C117 C 1.0422(4) 0.2265(2) -0.1507(3) 0.0781(16) Uani 1 1 d . .
H117 H 1.020494 0.214394 -0.196146 0.094 Uiso 1 1 calc R U
C118 C 1.0439(3) 0.2831(2) -0.1365(2) 0.0592(11) Uani 1 1 d . .
C119 C 1.1368(4) 0.28066(18) 0.0565(2) 0.0598(11) Uani 1 1 d . .
H11D H 1.157945 0.321006 0.058418 0.072 Uiso 1 1 calc R U
H11E H 1.066921 0.277297 0.072618 0.072 Uiso 1 1 calc R U
C120 C 1.2323(5) 0.2486(2) 0.1043(3) 0.0781(15) Uani 1 1 d . .
H12C H 1.304106 0.254655 0.091776 0.117 Uiso 1 1 calc R U
H12D H 1.214060 0.208350 0.101893 0.117 Uiso 1 1 calc R U
H12E H 1.240664 0.262100 0.150278 0.117 Uiso 1 1 calc R U
C121 C 1.0085(4) 0.3238(2) -0.1929(2) 0.0661(12) Uani 1 1 d . .
H12F H 0.957797 0.352459 -0.180951 0.079 Uiso 1 1 calc R U
H12G H 0.963680 0.303551 -0.233193 0.079 Uiso 1 1 calc R U
C122 C 1.1079(4) 0.3536(3) -0.2105(3) 0.0859(17) Uani 1 1 d . .
H12H H 1.078804 0.378032 -0.249465 0.129 Uiso 1 1 calc R U
H12I H 1.159970 0.325554 -0.221104 0.129 Uiso 1 1 calc R U
H12J H 1.149210 0.376332 -0.172111 0.129 Uiso 1 1 calc R U

loop_
_atom_site_aniso_label
_atom_site_aniso_U_11
_atom_site_aniso_U_22
_atom_site_aniso_U_33
_atom_site_aniso_U_23
_atom_site_aniso_U_13
_atom_site_aniso_U_12
Mg1 0.0311(5) 0.0253(5) 0.0288(5) 0.0019(4) 0.0084(4) 0.0012(4)
N1 0.0346(13) 0.0286(13) 0.0360(14) 0.0030(10) 0.0094(11) 0.0027(11)
C1 0.055(2) 0.047(2) 0.0327(16) 0.0059(14) 0.0088(15) -0.0027(17)
Mg2 0.0399(5) 0.0248(5) 0.0318(5) 0.0018(4) 0.0139(4) 0.0003(4)
N2 0.0321(12) 0.0290(13) 0.0371(14) 0.0026(10) 0.0104(11) 0.0015(10)
C2 0.0466(17) 0.0287(15) 0.0330(16) 0.0018(12) 0.0118(14) 0.0009(14)
Mg3 0.0329(5) 0.0286(5) 0.0268(5) -0.0008(4) 0.0089(4) 0.0016(4)
N3 0.0328(13) 0.0524(17) 0.0289(13) -0.0053(12) 0.0098(11) 0.0037(12)
C3 0.0472(18) 0.0337(16) 0.0344(16) 0.0039(13) 0.0190(14) -0.0008(14)
Mg4 0.0360(5) 0.0286(5) 0.0396(5) 0.0032(4) 0.0124(4) 0.0013(4)
N4 0.0311(13) 0.0443(15) 0.0306(13) 0.0020(11) 0.0085(10) -0.0031(11)
C4 0.0366(15) 0.0255(15) 0.0418(17) 0.0030(12) 0.0165(13) 0.0027(13)
N5 0.0460(15) 0.0276(13) 0.0339(13) 0.0018(10) 0.0161(12) -0.0004(11)
C5 0.0428(18) 0.045(2) 0.050(2) 0.0069(15) 0.0202(16) -0.0033(15)
N6 0.0398(13) 0.0275(13) 0.0346(13) 0.0028(10) 0.0132(11) -0.0012(11)
C6 0.0373(16) 0.0363(17) 0.0326(15) 0.0050(13) 0.0058(13) 0.0048(14)
N7 0.0363(13) 0.0324(14) 0.0279(12) -0.0036(10) 0.0065(10) 0.0003(11)
C7 0.0412(17) 0.0437(19) 0.0344(16) 0.0031(14) 0.0023(14) 0.0027(15)
N8 0.0365(13) 0.0333(14) 0.0260(12) 0.0013(10) 0.0088(10) 0.0013(11)
C8 0.0387(18) 0.058(2) 0.0434(19) 0.0016(16) 0.0003(15) -0.0016(17)
N9 0.0390(14) 0.0413(16) 0.0308(13) 0.0000(11) 0.0112(11) 0.0079(12)
C9 0.0374(18) 0.057(2) 0.051(2) 0.0046(17) 0.0008(15) 0.0111(17)
N10 0.0335(12) 0.0291(13) 0.0280(12) -0.0004(10) 0.0075(10) 0.0008(10)
C10 0.0458(19) 0.042(2) 0.054(2) 0.0053(16) 0.0050(16) 0.0126(16)
N11 0.0411(15) 0.0287(14) 0.0529(16) 0.0077(12) 0.0009(13) -0.0038(12)
C11 0.0413(17) 0.0405(19) 0.0420(18) 0.0057(14) 0.0042(14) 0.0059(15)
N12 0.0392(14) 0.0324(14) 0.0516(16) 0.0023(12) 0.0204(12) -0.0016(12)
C12 0.056(2) 0.042(2) 0.053(2) -0.0021(16) 0.0101(17) -0.0054(18)
C13 0.056(3) 0.082(4) 0.109(4) -0.043(3) 0.002(3) -0.009(2)
C14 0.0449(19) 0.0341(18) 0.064(2) 0.0017(16) 0.0077(17) 0.0069(15)
C15 0.053(2) 0.038(2) 0.117(4) -0.006(2) 0.010(2) 0.0039(19)
C16 0.0331(15) 0.0345(16) 0.0390(16) 0.0026(13) 0.0107(13) -0.0090(13)
C17 0.0385(16) 0.0339(17) 0.0427(17) 0.0015(13) 0.0122(14) -0.0100(14)
C18 0.0496(19) 0.043(2) 0.0442(19) -0.0031(15) 0.0099(16) -0.0171(16)
C19 0.0414(19) 0.052(2) 0.052(2) 0.0065(17) 0.0009(16) -0.0168(17)
C20 0.0342(17) 0.053(2) 0.053(2) 0.0101(17) 0.0047(15) -0.0076(16)
C21 0.0317(15) 0.0431(19) 0.0463(18) 0.0087(15) 0.0086(14) -0.0011(14)
C22 0.0426(18) 0.0335(18) 0.0523(19) -0.0030(14) 0.0147(15) -0.0054(14)
C23 0.060(2) 0.041(2) 0.060(2) -0.0063(17) 0.0243(19) -0.0059(17)
C24 0.0447(19) 0.047(2) 0.057(2) 0.0064(17) 0.0100(17) 0.0135(17)
C25 0.082(3) 0.056(3) 0.072(3) 0.012(2) 0.022(2) 0.016(2)
C26 0.0293(14) 0.0315(16) 0.0286(14) -0.0009(11) 0.0048(11) -0.0028(12)
C27 0.0383(17) 0.055(2) 0.0357(17) -0.0073(15) 0.0098(14) 0.0109(16)
C28 0.057(2) 0.057(2) 0.061(2) -0.0142(19) 0.0178(19) 0.0113(19)
C29 0.0417(19) 0.073(3) 0.048(2) -0.0052(19) 0.0002(16) 0.0073(19)
C30 0.050(2) 0.185(7) 0.036(2) 0.001(3) 0.0188(19) 0.028(3)
C31 0.0351(17) 0.085(3) 0.0296(16) -0.0036(17) 0.0100(14) 0.0012(18)
C32 0.0375(17) 0.074(3) 0.0305(16) 0.0023(16) 0.0114(14) -0.0056(17)
C33 0.053(2) 0.133(5) 0.041(2) 0.027(3) 0.0154(19) 0.006(3)
C34 0.0327(15) 0.0353(17) 0.0359(16) 0.0046(13) 0.0081(13) -0.0020(13)
C35 0.060(2) 0.0367(19) 0.0429(18) 0.0032(15) 0.0060(16) -0.0057(16)
C36 0.0360(16) 0.0426(19) 0.0439(18) 0.0014(15) 0.0042(14) -0.0026(14)
C37 0.071(2) 0.041(2) 0.0454(19) -0.0110(16) 0.0299(18) -0.0053(18)
C38 0.0461(17) 0.0321(17) 0.0369(16) -0.0004(13) 0.0141(14) 0.0027(14)
C39 0.0479(18) 0.0291(16) 0.0393(17) -0.0024(13) 0.0112(14) -0.0034(14)
C40 0.0384(16) 0.0261(15) 0.0408(16) 0.0009(13) 0.0108(13) -0.0007(13)
C41 0.055(2) 0.0339(18) 0.0472(19) -0.0009(15) 0.0137(16) -0.0112(15)
C42 0.0525(19) 0.0279(16) 0.0353(15) -0.0028(12) 0.0208(14) -0.0006(14)
C43 0.052(2) 0.0372(18) 0.0439(18) -0.0006(14) 0.0234(16) -0.0004(15)
C44 0.053(2) 0.043(2) 0.056(2) -0.0056(17) 0.0258(18) -0.0063(17)
C45 0.072(3) 0.0372(19) 0.052(2) -0.0004(16) 0.0355(19) -0.0081(18)
C46 0.071(3) 0.0394(19) 0.0444(19) 0.0066(15) 0.0307(19) 0.0022(18)
C47 0.057(2) 0.0335(17) 0.0358(16) 0.0018(13) 0.0232(15) 0.0017(15)
C48 0.055(2) 0.055(3) 0.060(2) 0.0094(19) 0.0151(19) 0.0029(19)
C49 0.054(2) 0.088(4) 0.077(3) 0.015(3) 0.018(2) 0.007(2)
C50 0.055(2) 0.054(2) 0.047(2) 0.0145(17) 0.0180(17) 0.0038(18)
C51 0.073(3) 0.061(3) 0.046(2) 0.0121(18) 0.007(2) -0.007(2)
C52 0.0413(16) 0.0284(15) 0.0349(15) 0.0028(12) 0.0135(13) -0.0063(13)
C53 0.0393(16) 0.0395(18) 0.0380(16) 0.0038(13) 0.0130(14) -0.0083(14)
C54 0.0460(18) 0.054(2) 0.0447(19) 0.0005(16) 0.0195(16) -0.0126(17)
C55 0.061(2) 0.053(2) 0.0365(18) 0.0086(16) 0.0100(16) -0.0231(19)
C56 0.053(2) 0.041(2) 0.047(2) 0.0124(15) 0.0047(16) -0.0058(16)
C57 0.0481(18) 0.0315(17) 0.0411(17) 0.0050(14) 0.0095(15) -0.0046(15)
C58 0.0403(18) 0.060(2) 0.053(2) 0.0086(18) 0.0169(16) 0.0044(17)
C59 0.074(3) 0.071(3) 0.076(3) -0.009(2) 0.008(2) 0.018(3)
C60 0.051(2) 0.049(2) 0.058(2) 0.0059(18) 0.0092(18) 0.0148(18)
C61 0.050(2) 0.075(3) 0.075(3) 0.003(2) 0.022(2) 0.004(2)
C62 0.063(2) 0.0343(18) 0.0441(19) -0.0095(15) 0.0098(17) 0.0086(17)
C63 0.0442(17) 0.0285(16) 0.0361(16) -0.0008(12) 0.0133(14) 0.0004(14)
C64 0.0390(16) 0.0333(17) 0.0398(17) 0.0008(13) 0.0122(14) 0.0070(13)
C65 0.0371(16) 0.0334(17) 0.0370(16) 0.0073(13) 0.0104(13) 0.0006(13)
C66 0.0497(19) 0.043(2) 0.0390(18) 0.0082(15) 0.0059(15) 0.0084(16)
C67 0.0402(17) 0.0299(16) 0.0359(16) -0.0070(13) 0.0043(13) -0.0004(13)
C68 0.0492(18) 0.0322(17) 0.0334(16) -0.0046(13) 0.0051(14) 0.0030(14)
C69 0.063(2) 0.043(2) 0.0355(17) -0.0045(15) 0.0030(16) 0.0039(18)
C70 0.052(2) 0.054(2) 0.052(2) -0.0051(18) -0.0079(17) -0.0058(19)
C71 0.0433(19) 0.050(2) 0.053(2) -0.0008(17) 0.0028(16) -0.0067(17)
C72 0.0427(17) 0.0323(17) 0.0411(17) -0.0035(13) 0.0069(14) -0.0023(14)
C73 0.055(2) 0.0426(19) 0.0332(16) -0.0026(14) 0.0151(15) 0.0011(16)
C74 0.063(2) 0.051(2) 0.0408(18) 0.0043(16) 0.0165(17) 0.0057(18)
C75 0.0398(17) 0.047(2) 0.0464(19) -0.0019(16) 0.0130(15) -0.0068(16)
C76 0.059(2) 0.048(2) 0.054(2) 0.0044(17) 0.0176(18) -0.0130(19)
C77 0.0397(16) 0.0374(17) 0.0281(14) 0.0044(12) 0.0068(12) 0.0053(14)
C78 0.053(2) 0.0427(19) 0.0320(16) -0.0004(14) 0.0072(15) -0.0008(16)
C79 0.066(2) 0.047(2) 0.0359(18) -0.0043(15) 0.0049(17) -0.0004(18)
C80 0.067(2) 0.056(2) 0.0296(16) 0.0001(16) 0.0094(16) 0.015(2)
C81 0.055(2) 0.066(3) 0.0343(17) 0.0085(17) 0.0174(16) 0.0083(19)
C82 0.0458(18) 0.050(2) 0.0316(16) 0.0063(14) 0.0106(14) 0.0033(16)
C83 0.061(2) 0.067(3) 0.043(2) -0.0036(18) 0.0086(18) -0.020(2)
C84 0.185(7) 0.062(3) 0.120(5) -0.023(3) 0.084(5) -0.048(4)
C85 0.055(2) 0.063(2) 0.0400(18) 0.0068(17) 0.0162(17) -0.0082(19)
C86 0.067(3) 0.078(3) 0.057(2) 0.012(2) 0.024(2) -0.014(2)
C87 0.0328(14) 0.0327(16) 0.0318(15) -0.0016(12) 0.0100(12) 0.0010(13)
C88 0.062(2) 0.064(2) 0.0289(16) 0.0072(16) 0.0180(16) 0.026(2)
C89 0.081(3) 0.092(4) 0.054(2) 0.030(2) 0.039(2) 0.031(3)
C90 0.109(4) 0.083(4) 0.036(2) -0.010(2) -0.006(2) 0.040(3)
C91 0.057(2) 0.055(2) 0.047(2) -0.0079(17) 0.0122(17) 0.0197(19)
C92 0.0366(16) 0.0405(18) 0.0359(16) -0.0045(13) 0.0064(13) 0.0081(14)
C93 0.0321(14) 0.0315(16) 0.0355(15) -0.0035(12) 0.0078(12) 0.0009(13)
C94 0.0475(18) 0.0336(17) 0.0409(17) 0.0022(14) 0.0069(15) 0.0080(15)
C95 0.0366(15) 0.0344(16) 0.0282(14) -0.0016(12) 0.0093(12) 0.0022(13)
C96 0.0426(17) 0.0416(18) 0.0360(16) -0.0045(14) 0.0078(14) -0.0028(15)
C97 0.0472(19) 0.044(2) 0.0350(16) 0.0031(14) 0.0110(15) -0.0037(15)
C98 0.049(2) 0.035(2) 0.115(4) 0.012(2) -0.009(2) -0.0102(18)
C99 0.0491(19) 0.0342(18) 0.056(2) 0.0064(16) 0.0024(16) -0.0063(16)
C100 0.0398(18) 0.0385(19) 0.059(2) 0.0065(16) 0.0056(16) -0.0076(15)
C101 0.0392(17) 0.0380(18) 0.0489(19) 0.0071(14) 0.0175(15) -0.0016(15)
C102 0.0393(18) 0.042(2) 0.071(2) 0.0034(18) 0.0203(17) -0.0024(16)
C103 0.049(2) 0.0247(17) 0.076(3) 0.0082(17) -0.0153(19) -0.0079(16)
C104 0.061(3) 0.060(3) 0.082(3) 0.038(2) -0.020(2) -0.028(2)
C105 0.073(3) 0.058(3) 0.115(4) 0.041(3) -0.033(3) -0.023(3)
C106 0.083(3) 0.040(3) 0.131(5) 0.009(3) -0.062(3) -0.009(3)
C107 0.073(3) 0.040(2) 0.132(5) -0.032(3) -0.036(3) 0.010(2)
C108 0.052(2) 0.033(2) 0.097(3) -0.022(2) -0.026(2) 0.0084(18)
C109 0.075(3) 0.150(6) 0.076(3) 0.049(4) 0.015(3) -0.028(4)
C110 0.100(5) 0.146(7) 0.094(5) 0.020(4) -0.001(4) 0.021(5)
C111 0.073(3) 0.089(4) 0.085(4) -0.044(3) -0.015(3) 0.034(3)
C112 0.063(3) 0.069(3) 0.153(6) -0.037(4) 0.020(3) -0.014(3)
C113 0.0337(16) 0.0351(18) 0.068(2) -0.0016(16) 0.0222(16) 0.0002(14)
C114 0.047(2) 0.0343(19) 0.083(3) 0.0018(18) 0.034(2) 0.0048(16)
C115 0.052(2) 0.040(2) 0.125(5) 0.008(2) 0.034(3) 0.0030(19)
C116 0.048(2) 0.051(3) 0.146(5) -0.042(3) 0.015(3) -0.008(2)
C117 0.045(2) 0.067(3) 0.111(4) -0.040(3) 0.000(2) 0.010(2)
C118 0.0339(18) 0.063(3) 0.079(3) -0.024(2) 0.0134(18) 0.0003(18)
C119 0.071(3) 0.041(2) 0.082(3) 0.017(2) 0.046(2) 0.015(2)
C120 0.107(4) 0.053(3) 0.086(3) 0.021(2) 0.046(3) 0.028(3)
C121 0.051(2) 0.085(3) 0.058(2) -0.017(2) 0.0067(19) 0.010(2)
C122 0.063(3) 0.138(6) 0.060(3) 0.004(3) 0.023(2) 0.016(3)

loop_
_atom_type_symbol
_atom_type_description
_atom_type_scat_dispersion_real
_atom_type_scat_dispersion_imag
_atom_type_scat_source
C C 0.0181 0.0091 'International Tables Vol C Tables 4.2.6.8 and 6.1.1.4'
H H 0.0000 0.0000 'International Tables Vol C Tables 4.2.6.8 and 6.1.1.4'
N N 0.0311 0.0180 'International Tables Vol C Tables 4.2.6.8 and 6.1.1.4'
Mg Mg 0.1719 0.1771 'International Tables Vol C Tables 4.2.6.8 and 6.1.1.4'

loop_
_geom_angle_atom_site_label_1
_geom_angle_atom_site_label_2
_geom_angle_atom_site_label_3
_geom_angle
N2 Mg1 N1 91.25(10)
N2 Mg1 C26 109.20(11)
N1 Mg1 C26 115.26(11)
N2 Mg1 Mg2 113.09(8)
N1 Mg1 Mg2 110.68(8)
C26 Mg1 Mg2 115.06(9)
C2 N1 C6 116.4(3)
C2 N1 Mg1 111.1(2)
C6 N1 Mg1 131.6(2)
C2 C1 H1A 109.5
C2 C1 H1B 109.5
H1A C1 H1B 109.5
C2 C1 H1C 109.5
H1A C1 H1C 109.5
H1B C1 H1C 109.5
N6 Mg2 N5 88.85(10)
N6 Mg2 Mg1 139.45(8)
N5 Mg2 Mg1 130.09(8)
C4 N2 C16 119.2(3)
C4 N2 Mg1 113.7(2)
C16 N2 Mg1 126.2(2)
N1 C2 C3 125.4(3)
N1 C2 C1 119.1(3)
C3 C2 C1 115.5(3)
N7 Mg3 N8 90.01(11)
N7 Mg3 C87 110.50(11)
N8 Mg3 C87 118.62(11)
N7 Mg3 Mg4 115.88(8)
N8 Mg3 Mg4 114.04(8)
C87 Mg3 Mg4 107.32(9)
C26 N3 C31 111.1(3)
C26 N3 C27 122.1(3)
C31 N3 C27 126.8(3)
C2 C3 C4 129.9(3)
C2 C3 H3 115.0
C4 C3 H3 115.0
N12 Mg4 N11 87.56(12)
N12 Mg4 Mg3 129.05(9)
N11 Mg4 Mg3 141.97(10)
C26 N4 C32 111.0(3)
C26 N4 C34 121.8(2)
C32 N4 C34 127.1(3)
N2 C4 C3 124.3(3)
N2 C4 C5 121.0(3)
C3 C4 C5 114.7(3)
C38 N5 C42 118.5(3)
C38 N5 Mg2 125.3(2)
C42 N5 Mg2 116.01(19)
C4 C5 H5A 109.5
C4 C5 H5B 109.5
H5A C5 H5B 109.5
C4 C5 H5C 109.5
H5A C5 H5C 109.5
H5B C5 H5C 109.5
C40 N6 C52 117.4(3)
C40 N6 Mg2 125.1(2)
C52 N6 Mg2 117.5(2)
C7 C6 C11 120.3(3)
C7 C6 N1 121.5(3)
C11 C6 N1 118.2(3)
C63 N7 C67 117.4(3)
C63 N7 Mg3 114.6(2)
C67 N7 Mg3 126.8(2)
C6 C7 C8 118.2(3)
C6 C7 C12 121.9(3)
C8 C7 C12 119.9(3)
C65 N8 C77 115.9(3)
C65 N8 Mg3 112.79(19)
C77 N8 Mg3 130.1(2)
C9 C8 C7 121.5(4)
C9 C8 H8 119.3
C7 C8 H8 119.3
C87 N9 C92 111.6(3)
C87 N9 C88 120.4(3)
C92 N9 C88 127.7(3)
C8 C9 C10 119.9(3)
C8 C9 H9 120.1
C10 C9 H9 120.1
C87 N10 C93 111.7(2)
C87 N10 C95 121.2(2)
C93 N10 C95 127.1(2)
C9 C10 C11 121.1(4)
C9 C10 H10 119.4
C11 C10 H10 119.4
C99 N11 C103 117.4(3)
C99 N11 Mg4 122.5(2)
C103 N11 Mg4 120.0(2)
C10 C11 C6 119.0(3)
C10 C11 C14 121.3(3)
C6 C11 C14 119.7(3)
C101 N12 C113 118.8(3)
C101 N12 Mg4 124.2(2)
C113 N12 Mg4 116.0(2)
C7 C12 C13 114.8(4)
C7 C12 H12A 108.6
C13 C12 H12A 108.6
C7 C12 H12B 108.6
C13 C12 H12B 108.6
H12A C12 H12B 107.5
C12 C13 H13A 109.5
C12 C13 H13B 109.5
H13A C13 H13B 109.5
C12 C13 H13C 109.5
H13A C13 H13C 109.5
H13B C13 H13C 109.5
C15 C14 C11 115.3(3)
C15 C14 H14A 108.5
C11 C14 H14A 108.5
C15 C14 H14B 108.5
C11 C14 H14B 108.5
H14A C14 H14B 107.5
C14 C15 H15A 109.5
C14 C15 H15B 109.5
H15A C15 H15B 109.5
C14 C15 H15C 109.5
H15A C15 H15C 109.5
H15B C15 H15C 109.5
C17 C16 C21 120.4(3)
C17 C16 N2 118.0(3)
C21 C16 N2 121.5(3)
C18 C17 C16 119.4(3)
C18 C17 C22 122.4(3)
C16 C17 C22 118.2(3)
C19 C18 C17 120.7(4)
C19 C18 H18 119.7
C17 C18 H18 119.7
C20 C19 C18 119.5(4)
C20 C19 H19 120.3
C18 C19 H19 120.3
C19 C20 C21 122.6(4)
C19 C20 H20 118.7
C21 C20 H20 118.7
C20 C21 C16 117.4(3)
C20 C21 C24 121.1(3)
C16 C21 C24 121.5(3)
C17 C22 C23 115.7(3)
C17 C22 H22A 108.4
C23 C22 H22A 108.4
C17 C22 H22B 108.4
C23 C22 H22B 108.4
H22A C22 H22B 107.4
C22 C23 H23A 109.5
C22 C23 H23B 109.5
H23A C23 H23B 109.5
C22 C23 H23C 109.5
H23A C23 H23C 109.5
H23B C23 H23C 109.5
C25 C24 C21 114.9(4)
C25 C24 H24A 108.6
C21 C24 H24A 108.6
C25 C24 H24B 108.6
C21 C24 H24B 108.6
H24A C24 H24B 107.5
C24 C25 H25A 109.5
C24 C25 H25B 109.5
H25A C25 H25B 109.5
C24 C25 H25C 109.5
H25A C25 H25C 109.5
H25B C25 H25C 109.5
N3 C26 N4 104.4(2)
N3 C26 Mg1 130.9(2)
N4 C26 Mg1 123.3(2)
N3 C27 C29 113.5(3)
N3 C27 C28 111.6(3)
C29 C27 C28 112.6(3)
N3 C27 H27 106.2
C29 C27 H27 106.2
C28 C27 H27 106.2
C27 C28 H28A 109.5
C27 C28 H28B 109.5
H28A C28 H28B 109.5
C27 C28 H28C 109.5
H28A C28 H28C 109.5
H28B C28 H28C 109.5
C27 C29 H29A 109.5
C27 C29 H29B 109.5
H29A C29 H29B 109.5
C27 C29 H29C 109.5
H29A C29 H29C 109.5
H29B C29 H29C 109.5
C31 C30 H30A 109.5
C31 C30 H30B 109.5
H30A C30 H30B 109.5
C31 C30 H30C 109.5
H30A C30 H30C 109.5
H30B C30 H30C 109.5
C32 C31 N3 106.8(3)
C32 C31 C30 128.3(4)
N3 C31 C30 124.9(4)
C31 C32 N4 106.7(3)
C31 C32 C33 128.0(3)
N4 C32 C33 125.3(4)
C32 C33 H33A 109.5
C32 C33 H33B 109.5
H33A C33 H33B 109.5
C32 C33 H33C 109.5
H33A C33 H33C 109.5
H33B C33 H33C 109.5
N4 C34 C35 112.7(3)
N4 C34 C36 111.2(3)
C35 C34 C36 113.0(3)
N4 C34 H34 106.5
C35 C34 H34 106.5
C36 C34 H34 106.5
C34 C35 H35A 109.5
C34 C35 H35B 109.5
H35A C35 H35B 109.5
C34 C35 H35C 109.5
H35A C35 H35C 109.5
H35B C35 H35C 109.5
C34 C36 H36A 109.5
C34 C36 H36B 109.5
H36A C36 H36B 109.5
C34 C36 H36C 109.5
H36A C36 H36C 109.5
H36B C36 H36C 109.5
C38 C37 H37A 109.5
C38 C37 H37B 109.5
H37A C37 H37B 109.5
C38 C37 H37C 109.5
H37A C37 H37C 109.5
H37B C37 H37C 109.5
N5 C38 C39 124.3(3)
N5 C38 C37 119.8(3)
C39 C38 C37 115.9(3)
C40 C39 C38 129.2(3)
C40 C39 H39 115.4
C38 C39 H39 115.4
N6 C40 C39 124.0(3)
N6 C40 C41 120.4(3)
C39 C40 C41 115.6(3)
C40 C41 H41A 109.5
C40 C41 H41B 109.5
H41A C41 H41B 109.5
C40 C41 H41C 109.5
H41A C41 H41C 109.5
H41B C41 H41C 109.5
C43 C42 C47 120.3(3)
C43 C42 N5 119.7(3)
C47 C42 N5 119.9(3)
C44 C43 C42 118.7(3)
C44 C43 C48 122.4(4)
C42 C43 C48 118.9(3)
C45 C44 C43 121.3(4)
C45 C44 H44 119.3
C43 C44 H44 119.3
C46 C45 C44 119.5(3)
C46 C45 H45 120.2
C44 C45 H45 120.2
C45 C46 C47 121.5(4)
C45 C46 H46 119.2
C47 C46 H46 119.2
C46 C47 C42 118.5(3)
C46 C47 C50 121.4(3)
C42 C47 C50 120.1(3)
C49 C48 C43 116.3(4)
C49 C48 H48A 108.2
C43 C48 H48A 108.2
C49 C48 H48B 108.2
C43 C48 H48B 108.2
H48A C48 H48B 107.4
C48 C49 H49A 109.5
C48 C49 H49B 109.5
H49A C49 H49B 109.5
C48 C49 H49C 109.5
H49A C49 H49C 109.5
H49B C49 H49C 109.5
C47 C50 C51 117.0(3)
C47 C50 H50A 108.1
C51 C50 H50A 108.1
C47 C50 H50B 108.1
C51 C50 H50B 108.1
H50A C50 H50B 107.3
C50 C51 H51A 109.5
C50 C51 H51B 109.5
H51A C51 H51B 109.5
C50 C51 H51C 109.5
H51A C51 H51C 109.5
H51B C51 H51C 109.5
C53 C52 C57 120.6(3)
C53 C52 N6 121.1(3)
C57 C52 N6 118.3(3)
C52 C53 C54 118.3(3)
C52 C53 C58 120.1(3)
C54 C53 C58 121.6(3)
C55 C54 C53 121.3(3)
C55 C54 H54 119.4
C53 C54 H54 119.4
C56 C55 C54 119.7(3)
C56 C55 H55 120.1
C54 C55 H55 120.1
C55 C56 C57 121.6(3)
C55 C56 H56 119.2
C57 C56 H56 119.2
C56 C57 C52 118.5(3)
C56 C57 C60 119.7(3)
C52 C57 C60 121.8(3)
C59 C58 C53 115.6(4)
C59 C58 H58A 108.4
C53 C58 H58A 108.4
C59 C58 H58B 108.4
C53 C58 H58B 108.4
H58A C58 H58B 107.5
C58 C59 H59A 109.5
C58 C59 H59B 109.5
H59A C59 H59B 109.5
C58 C59 H59C 109.5
H59A C59 H59C 109.5
H59B C59 H59C 109.5
C61 C60 C57 112.4(3)
C61 C60 H60A 109.1
C57 C60 H60A 109.1
C61 C60 H60B 109.1
C57 C60 H60B 109.1
H60A C60 H60B 107.9
C60 C61 H61A 109.5
C60 C61 H61B 109.5
H61A C61 H61B 109.5
C60 C61 H61C 109.5
H61A C61 H61C 109.5
H61B C61 H61C 109.5
C63 C62 H62A 109.5
C63 C62 H62B 109.5
H62A C62 H62B 109.5
C63 C62 H62C 109.5
H62A C62 H62C 109.5
H62B C62 H62C 109.5
N7 C63 C64 124.2(3)
N7 C63 C62 121.0(3)
C64 C63 C62 114.7(3)
C65 C64 C63 129.5(3)
C65 C64 H64 115.3
C63 C64 H64 115.3
N8 C65 C64 124.7(3)
N8 C65 C66 120.4(3)
C64 C65 C66 114.9(3)
C65 C66 H66A 109.5
C65 C66 H66B 109.5
H66A C66 H66B 109.5
C65 C66 H66C 109.5
H66A C66 H66C 109.5
H66B C66 H66C 109.5
C72 C67 C68 120.8(3)
C72 C67 N7 118.4(3)
C68 C67 N7 120.8(3)
C69 C68 C67 117.7(3)
C69 C68 C73 121.9(3)
C67 C68 C73 120.4(3)
C70 C69 C68 121.4(3)
C70 C69 H69 119.3
C68 C69 H69 119.3
C69 C70 C71 120.5(3)
C69 C70 H70 119.7
C71 C70 H70 119.7
C70 C71 C72 120.0(4)
C70 C71 H71 120.0
C72 C71 H71 120.0
C71 C72 C67 119.3(3)
C71 C72 C75 118.8(3)
C67 C72 C75 121.8(3)
C68 C73 C74 114.9(3)
C68 C73 H73A 108.5
C74 C73 H73A 108.5
C68 C73 H73B 108.5
C74 C73 H73B 108.5
H73A C73 H73B 107.5
C73 C74 H74A 109.5
C73 C74 H74B 109.5
H74A C74 H74B 109.5
C73 C74 H74C 109.5
H74A C74 H74C 109.5
H74B C74 H74C 109.5
C72 C75 C76 113.8(3)
C72 C75 H75A 108.8
C76 C75 H75A 108.8
C72 C75 H75B 108.8
C76 C75 H75B 108.8
H75A C75 H75B 107.7
C75 C76 H76A 109.5
C75 C76 H76B 109.5
H76A C76 H76B 109.5
C75 C76 H76C 109.5
H76A C76 H76C 109.5
H76B C76 H76C 109.5
C78 C77 C82 121.0(3)
C78 C77 N8 121.1(3)
C82 C77 N8 117.9(3)
C77 C78 C79 118.9(3)
C77 C78 C83 121.8(3)
C79 C78 C83 119.2(3)
C80 C79 C78 120.7(4)
C80 C79 H79 119.7
C78 C79 H79 119.7
C79 C80 C81 120.3(3)
C79 C80 H80 119.9
C81 C80 H80 119.9
C80 C81 C82 121.3(3)
C80 C81 H81 119.3
C82 C81 H81 119.3
C81 C82 C77 117.9(3)
C81 C82 C85 122.1(3)
C77 C82 C85 120.0(3)
C84 C83 C78 114.0(4)
C84 C83 H83A 108.8
C78 C83 H83A 108.8
C84 C83 H83B 108.8
C78 C83 H83B 108.8
H83A C83 H83B 107.7
C83 C84 H84A 109.5
C83 C84 H84B 109.5
H84A C84 H84B 109.5
C83 C84 H84C 109.5
H84A C84 H84C 109.5
H84B C84 H84C 109.5
C82 C85 C86 116.6(3)
C82 C85 H85A 108.1
C86 C85 H85A 108.1
C82 C85 H85B 108.1
C86 C85 H85B 108.1
H85A C85 H85B 107.3
C85 C86 H86A 109.5
C85 C86 H86B 109.5
H86A C86 H86B 109.5
C85 C86 H86C 109.5
H86A C86 H86C 109.5
H86B C86 H86C 109.5
N10 C87 N9 104.0(3)
N10 C87 Mg3 124.6(2)
N9 C87 Mg3 128.1(2)
N9 C88 C90 114.2(4)
N9 C88 C89 110.0(3)
C90 C88 C89 113.9(4)
N9 C88 H88 106.0
C90 C88 H88 106.0
C89 C88 H88 106.0
C88 C89 H89A 109.5
C88 C89 H89B 109.5
H89A C89 H89B 109.5
C88 C89 H89C 109.5
H89A C89 H89C 109.5
H89B C89 H89C 109.5
C88 C90 H90A 109.5
C88 C90 H90B 109.5
H90A C90 H90B 109.5
C88 C90 H90C 109.5
H90A C90 H90C 109.5
H90B C90 H90C 109.5
C92 C91 H91A 109.5
C92 C91 H91B 109.5
H91A C91 H91B 109.5
C92 C91 H91C 109.5
H91A C91 H91C 109.5
H91B C91 H91C 109.5
C93 C92 N9 106.4(3)
C93 C92 C91 128.6(3)
N9 C92 C91 125.0(3)
C92 C93 N10 106.4(3)
C92 C93 C94 127.9(3)
N10 C93 C94 125.7(3)
C93 C94 H94A 109.5
C93 C94 H94B 109.5
H94A C94 H94B 109.5
C93 C94 H94C 109.5
H94A C94 H94C 109.5
H94B C94 H94C 109.5
N10 C95 C97 113.0(3)
N10 C95 C96 111.4(2)
C97 C95 C96 112.2(3)
N10 C95 H95 106.6
C97 C95 H95 106.6
C96 C95 H95 106.6
C95 C96 H96A 109.5
C95 C96 H96B 109.5
H96A C96 H96B 109.5
C95 C96 H96C 109.5
H96A C96 H96C 109.5
H96B C96 H96C 109.5
C95 C97 H97A 109.5
C95 C97 H97B 109.5
H97A C97 H97B 109.5
C95 C97 H97C 109.5
H97A C97 H97C 109.5
H97B C97 H97C 109.5
C99 C98 H98A 109.5
C99 C98 H98B 109.5
H98A C98 H98B 109.5
C99 C98 H98C 109.5
H98A C98 H98C 109.5
H98B C98 H98C 109.5
N11 C99 C100 124.2(3)
N11 C99 C98 119.2(3)
C100 C99 C98 116.6(3)
C99 C100 C101 128.6(3)
C99 C100 H100 115.7
C101 C100 H100 115.7
N12 C101 C100 123.1(3)
N12 C101 C102 120.1(3)
C100 C101 C102 116.8(3)
C101 C102 H10A 109.5
C101 C102 H10B 109.5
H10A C102 H10B 109.5
C101 C102 H10C 109.5
H10A C102 H10C 109.5
H10B C102 H10C 109.5
C108 C103 C104 121.1(4)
C108 C103 N11 120.4(4)
C104 C103 N11 118.5(4)
C105 C104 C103 118.4(6)
C105 C104 C109 118.4(6)
C103 C104 C109 123.2(5)
C106 C105 C104 120.9(6)
C106 C105 H105 119.5
C104 C105 H105 119.5
C105 C106 C107 121.5(5)
C105 C106 H106 119.2
C107 C106 H106 119.2
C106 C107 C108 120.2(6)
C106 C107 H107 119.9
C108 C107 H107 119.9
C103 C108 C107 117.8(5)
C103 C108 C111 119.6(4)
C107 C108 C111 122.6(5)
C104 C109 C110 111.0(5)
C104 C109 H10D 109.4
C110 C109 H10D 109.4
C104 C109 H10E 109.4
C110 C109 H10E 109.4
H10D C109 H10E 108.0
C109 C110 H11A 109.5
C109 C110 H11B 109.5
H11A C110 H11B 109.5
C109 C110 H11C 109.5
H11A C110 H11C 109.5
H11B C110 H11C 109.5
C112 C111 C108 117.2(5)
C112 C111 H11F 108.0
C108 C111 H11F 108.0
C112 C111 H11G 108.0
C108 C111 H11G 108.0
H11F C111 H11G 107.2
C111 C112 H11H 109.5
C111 C112 H11I 109.5
H11H C112 H11I 109.5
C111 C112 H11J 109.5
H11H C112 H11J 109.5
H11I C112 H11J 109.5
C114 C113 C118 120.9(4)
C114 C113 N12 120.7(4)
C118 C113 N12 118.3(4)
C115 C114 C113 118.4(4)
C115 C114 C119 120.4(4)
C113 C114 C119 121.0(3)
C114 C115 C116 120.2(5)
C114 C115 H115 119.9
C116 C115 H115 119.9
C117 C116 C115 120.1(4)
C117 C116 H116 120.0
C115 C116 H116 120.0
C116 C117 C118 121.2(5)
C116 C117 H117 119.4
C118 C117 H117 119.4
C117 C118 C113 119.2(5)
C117 C118 C121 119.0(5)
C113 C118 C121 121.8(4)
C120 C119 C114 115.8(4)
C120 C119 H11D 108.3
C114 C119 H11D 108.3
C120 C119 H11E 108.3
C114 C119 H11E 108.3
H11D C119 H11E 107.4
C119 C120 H12C 109.5
C119 C120 H12D 109.5
H12C C120 H12D 109.5
C119 C120 H12E 109.5
H12C C120 H12E 109.5
H12D C120 H12E 109.5
C118 C121 C122 113.8(4)
C118 C121 H12F 108.8
C122 C121 H12F 108.8
C118 C121 H12G 108.8
C122 C121 H12G 108.8
H12F C121 H12G 107.7
C121 C122 H12H 109.5
C121 C122 H12I 109.5
H12H C122 H12I 109.5
C121 C122 H12J 109.5
H12H C122 H12J 109.5
H12I C122 H12J 109.5

loop_
_geom_bond_atom_site_label_1
_geom_bond_atom_site_label_2
_geom_bond_distance
Mg1 N2 2.124(3)
Mg1 N1 2.130(3)
Mg1 C26 2.296(3)
Mg1 Mg2 2.9618(14)
N1 C2 1.339(4)
N1 C6 1.441(4)
C1 C2 1.510(5)
C1 H1A 0.9800
C1 H1B 0.9800
C1 H1C 0.9800
Mg2 N6 2.108(3)
Mg2 N5 2.111(3)
N2 C4 1.327(4)
N2 C16 1.425(4)
C2 C3 1.399(5)
Mg3 N7 2.109(3)
Mg3 N8 2.155(3)
Mg3 C87 2.278(3)
Mg3 Mg4 2.9565(14)
N3 C26 1.354(4)
N3 C31 1.399(4)
N3 C27 1.470(5)
C3 C4 1.406(5)
C3 H3 0.9500
Mg4 N12 2.094(3)
Mg4 N11 2.113(3)
N4 C26 1.362(4)
N4 C32 1.398(4)
N4 C34 1.473(4)
C4 C5 1.519(5)
N5 C38 1.320(4)
N5 C42 1.432(4)
C5 H5A 0.9800
C5 H5B 0.9800
C5 H5C 0.9800
N6 C40 1.326(4)
N6 C52 1.444(4)
C6 C7 1.405(5)
C6 C11 1.408(5)
N7 C63 1.313(4)
N7 C67 1.443(4)
C7 C8 1.406(5)
C7 C12 1.498(5)
N8 C65 1.326(4)
N8 C77 1.443(4)
C8 C9 1.367(6)
C8 H8 0.9500
N9 C87 1.360(4)
N9 C92 1.395(4)
N9 C88 1.477(4)
C9 C10 1.380(6)
C9 H9 0.9500
N10 C87 1.357(4)
N10 C93 1.395(4)
N10 C95 1.484(4)
C10 C11 1.390(5)
C10 H10 0.9500
N11 C99 1.338(5)
N11 C103 1.425(5)
C11 C14 1.519(5)
N12 C101 1.321(5)
N12 C113 1.434(4)
C12 C13 1.516(6)
C12 H12A 0.9900
C12 H12B 0.9900
C13 H13A 0.9800
C13 H13B 0.9800
C13 H13C 0.9800
C14 C15 1.518(6)
C14 H14A 0.9900
C14 H14B 0.9900
C15 H15A 0.9800
C15 H15B 0.9800
C15 H15C 0.9800
C16 C17 1.402(5)
C16 C21 1.414(5)
C17 C18 1.389(5)
C17 C22 1.520(5)
C18 C19 1.384(6)
C18 H18 0.9500
C19 C20 1.368(6)
C19 H19 0.9500
C20 C21 1.395(5)
C20 H20 0.9500
C21 C24 1.505(6)
C22 C23 1.522(5)
C22 H22A 0.9900
C22 H22B 0.9900
C23 H23A 0.9800
C23 H23B 0.9800
C23 H23C 0.9800
C24 C25 1.499(6)
C24 H24A 0.9900
C24 H24B 0.9900
C25 H25A 0.9800
C25 H25B 0.9800
C25 H25C 0.9800
C27 C29 1.516(5)
C27 C28 1.520(6)
C27 H27 1.0000
C28 H28A 0.9800
C28 H28B 0.9800
C28 H28C 0.9800
C29 H29A 0.9800
C29 H29B 0.9800
C29 H29C 0.9800
C30 C31 1.503(5)
C30 H30A 0.9800
C30 H30B 0.9800
C30 H30C 0.9800
C31 C32 1.341(6)
C32 C33 1.500(5)
C33 H33A 0.9800
C33 H33B 0.9800
C33 H33C 0.9800
C34 C35 1.519(5)
C34 C36 1.524(5)
C34 H34 1.0000
C35 H35A 0.9800
C35 H35B 0.9800
C35 H35C 0.9800
C36 H36A 0.9800
C36 H36B 0.9800
C36 H36C 0.9800
C37 C38 1.516(4)
C37 H37A 0.9800
C37 H37B 0.9800
C37 H37C 0.9800
C38 C39 1.409(5)
C39 C40 1.402(5)
C39 H39 0.9500
C40 C41 1.511(5)
C41 H41A 0.9800
C41 H41B 0.9800
C41 H41C 0.9800
C42 C43 1.400(5)
C42 C47 1.404(5)
C43 C44 1.395(5)
C43 C48 1.515(6)
C44 C45 1.375(6)
C44 H44 0.9500
C45 C46 1.372(6)
C45 H45 0.9500
C46 C47 1.395(5)
C46 H46 0.9500
C47 C50 1.508(5)
C48 C49 1.493(6)
C48 H48A 0.9900
C48 H48B 0.9900
C49 H49A 0.9800
C49 H49B 0.9800
C49 H49C 0.9800
C50 C51 1.523(5)
C50 H50A 0.9900
C50 H50B 0.9900
C51 H51A 0.9800
C51 H51B 0.9800
C51 H51C 0.9800
C52 C53 1.397(5)
C52 C57 1.409(5)
C53 C54 1.397(5)
C53 C58 1.516(5)
C54 C55 1.381(6)
C54 H54 0.9500
C55 C56 1.362(6)
C55 H55 0.9500
C56 C57 1.391(5)
C56 H56 0.9500
C57 C60 1.501(5)
C58 C59 1.498(6)
C58 H58A 0.9900
C58 H58B 0.9900
C59 H59A 0.9800
C59 H59B 0.9800
C59 H59C 0.9800
C60 C61 1.499(6)
C60 H60A 0.9900
C60 H60B 0.9900
C61 H61A 0.9800
C61 H61B 0.9800
C61 H61C 0.9800
C62 C63 1.521(5)
C62 H62A 0.9800
C62 H62B 0.9800
C62 H62C 0.9800
C63 C64 1.413(5)
C64 C65 1.405(5)
C64 H64 0.9500
C65 C66 1.518(5)
C66 H66A 0.9800
C66 H66B 0.9800
C66 H66C 0.9800
C67 C72 1.397(5)
C67 C68 1.412(5)
C68 C69 1.394(5)
C68 C73 1.508(5)
C69 C70 1.375(6)
C69 H69 0.9500
C70 C71 1.380(6)
C70 H70 0.9500
C71 C72 1.396(5)
C71 H71 0.9500
C72 C75 1.512(5)
C73 C74 1.528(5)
C73 H73A 0.9900
C73 H73B 0.9900
C74 H74A 0.9800
C74 H74B 0.9800
C74 H74C 0.9800
C75 C76 1.515(6)
C75 H75A 0.9900
C75 H75B 0.9900
C76 H76A 0.9800
C76 H76B 0.9800
C76 H76C 0.9800
C77 C78 1.396(5)
C77 C82 1.406(5)
C78 C79 1.407(5)
C78 C83 1.515(5)
C79 C80 1.366(6)
C79 H79 0.9500
C80 C81 1.382(6)
C80 H80 0.9500
C81 C82 1.402(5)
C81 H81 0.9500
C82 C85 1.511(6)
C83 C84 1.458(8)
C83 H83A 0.9900
C83 H83B 0.9900
C84 H84A 0.9800
C84 H84B 0.9800
C84 H84C 0.9800
C85 C86 1.515(5)
C85 H85A 0.9900
C85 H85B 0.9900
C86 H86A 0.9800
C86 H86B 0.9800
C86 H86C 0.9800
C88 C90 1.510(6)
C88 C89 1.525(7)
C88 H88 1.0000
C89 H89A 0.9800
C89 H89B 0.9800
C89 H89C 0.9800
C90 H90A 0.9800
C90 H90B 0.9800
C90 H90C 0.9800
C91 C92 1.495(5)
C91 H91A 0.9800
C91 H91B 0.9800
C91 H91C 0.9800
C92 C93 1.356(4)
C93 C94 1.493(5)
C94 H94A 0.9800
C94 H94B 0.9800
C94 H94C 0.9800
C95 C97 1.522(5)
C95 C96 1.524(4)
C95 H95 1.0000
C96 H96A 0.9800
C96 H96B 0.9800
C96 H96C 0.9800
C97 H97A 0.9800
C97 H97B 0.9800
C97 H97C 0.9800
C98 C99 1.513(5)
C98 H98A 0.9800
C98 H98B 0.9800
C98 H98C 0.9800
C99 C100 1.394(6)
C100 C101 1.406(5)
C100 H100 0.9500
C101 C102 1.509(5)
C102 H10A 0.9800
C102 H10B 0.9800
C102 H10C 0.9800
C103 C108 1.403(7)
C103 C104 1.419(7)
C104 C105 1.391(8)
C104 C109 1.465(10)
C105 C106 1.349(10)
C105 H105 0.9500
C106 C107 1.394(10)
C106 H106 0.9500
C107 C108 1.404(7)
C107 H107 0.9500
C108 C111 1.510(8)
C109 C110 1.515(11)
C109 H10D 0.9900
C109 H10E 0.9900
C110 H11A 0.9800
C110 H11B 0.9800
C110 H11C 0.9800
C111 C112 1.502(8)
C111 H11F 0.9900
C111 H11G 0.9900
C112 H11H 0.9800
C112 H11I 0.9800
C112 H11J 0.9800
C113 C114 1.401(6)
C113 C118 1.413(6)
C114 C115 1.400(6)
C114 C119 1.518(7)
C115 C116 1.409(8)
C115 H115 0.9500
C116 C117 1.373(9)
C116 H116 0.9500
C117 C118 1.375(7)
C117 H117 0.9500
C118 C121 1.486(7)
C119 C120 1.515(7)
C119 H11D 0.9900
C119 H11E 0.9900
C120 H12C 0.9800
C120 H12D 0.9800
C120 H12E 0.9800
C121 C122 1.519(7)
C121 H12F 0.9900
C121 H12G 0.9900
C122 H12H 0.9800
C122 H12I 0.9800
C122 H12J 0.9800
